data_7157238
loop_
_publ_author_name
'Zhan, Shao-Cong'
'Sun, Jing'
'Liu, Ru-Zhang'
'Yan, Chao-Guo'

_publ_section_title
;
 Diastereoselective construction of carbazole-based spirooxindoles via the
 Levy three-component reaction.
;
_journal_issue 1
_journal_name_full 'Organic &amp; biomolecular chemistry'
_journal_page_first 163
_journal_page_last 168
_journal_paper_doi 10.1039/c9ob02013f
_journal_volume 18
_journal_year 2019
_chemical_formula_moiety 'C36 H28 Cl N O5'
_chemical_formula_sum 'C36 H28 Cl N O5'
_chemical_formula_weight 590.04
_space_group_crystal_system monoclinic
_space_group_IT_number 14
_space_group_name_Hall '-P 2yn'
_space_group_name_H-M_alt 'P 1 21/n 1'
_atom_sites_solution_hydrogens geom
_audit_creation_method SHELXL-2014/7
_audit_update_record
;
2019-07-24 deposited with the CCDC.	2019-12-02 downloaded from the CCDC.
;
_cell_angle_alpha 90
_cell_angle_beta 91.7723(19)
_cell_angle_gamma 90
_cell_formula_units_Z 4
_cell_length_a 9.6247(6)
_cell_length_b 17.7668(11)
_cell_length_c 18.9536(11)
_cell_measurement_reflns_used 5909
_cell_measurement_temperature 273(2)
_cell_measurement_theta_max 22.13
_cell_measurement_theta_min 2.29
_cell_volume 3239.5(3)
_computing_structure_refinement 'SHELXL-2014/7 (Sheldrick, 2014)'
_diffrn_ambient_temperature 273(2)
_diffrn_measured_fraction_theta_full 0.995
_diffrn_measured_fraction_theta_max 0.995
_diffrn_measurement_device_type 'CCD area detector'
_diffrn_measurement_method 'phi and omega scans'
_diffrn_radiation_source 'fine-focus sealed tube'
_diffrn_radiation_type MoK\a
_diffrn_radiation_wavelength 0.71073
_diffrn_reflns_av_R_equivalents 0.0817
_diffrn_reflns_av_unetI/netI 0.0870
_diffrn_reflns_Laue_measured_fraction_full 0.995
_diffrn_reflns_Laue_measured_fraction_max 0.995
_diffrn_reflns_limit_h_max 9
_diffrn_reflns_limit_h_min -11
_diffrn_reflns_limit_k_max 21
_diffrn_reflns_limit_k_min -21
_diffrn_reflns_limit_l_max 23
_diffrn_reflns_limit_l_min -23
_diffrn_reflns_number 34040
_diffrn_reflns_point_group_measured_fraction_full 0.995
_diffrn_reflns_point_group_measured_fraction_max 0.995
_diffrn_reflns_theta_full 25.242
_diffrn_reflns_theta_max 25.998
_diffrn_reflns_theta_min 2.345
_exptl_absorpt_coefficient_mu 0.159
_exptl_absorpt_correction_T_max 0.969
_exptl_absorpt_correction_T_min 0.966
_exptl_absorpt_correction_type multi-scan
_exptl_absorpt_process_details sadabs
_exptl_crystal_colour colorless
_exptl_crystal_density_diffrn 1.210
_exptl_crystal_description block
_exptl_crystal_F_000 1232
_exptl_crystal_size_max 0.220
_exptl_crystal_size_mid 0.220
_exptl_crystal_size_min 0.200
_refine_diff_density_max 0.480
_refine_diff_density_min -0.400
_refine_diff_density_rms 0.156
_refine_ls_extinction_coef 0.012(2)
_refine_ls_extinction_expression Fc^*^=kFc[1+0.001xFc^2^\l^3^/sin(2\q)]^-1/4^
_refine_ls_extinction_method 'SHELXL-2014/7 (Sheldrick 2014'
_refine_ls_goodness_of_fit_ref 1.044
_refine_ls_hydrogen_treatment constr
_refine_ls_matrix_type full
_refine_ls_number_parameters 391
_refine_ls_number_reflns 6336
_refine_ls_number_restraints 0
_refine_ls_restrained_S_all 1.044
_refine_ls_R_factor_all 0.1639
_refine_ls_R_factor_gt 0.0775
_refine_ls_shift/su_max 0.000
_refine_ls_shift/su_mean 0.000
_refine_ls_structure_factor_coef Fsqd
_refine_ls_weighting_details 'w=1/[\s^2^(Fo^2^)+(0.1483P)^2^] where P=(Fo^2^+2Fc^2^)/3'
_refine_ls_weighting_scheme calc
_refine_ls_wR_factor_gt 0.2097
_refine_ls_wR_factor_ref 0.2575
_reflns_Friedel_coverage 0.000
_reflns_number_gt 3247
_reflns_number_total 6336
_reflns_threshold_expression 'I > 2\s(I)'
_cod_data_source_file c9ob02013f2.cif
_cod_data_source_block 2h
_cod_depositor_comments 'Adding full bibliography for 7157234--7157247.cif.'
_cod_original_sg_symbol_H-M 'P 21/n'
_cod_database_code 7157238
_shelx_shelxl_version_number 2014/7
_shelx_space_group_comment
;
The symmetry employed for this shelxl refinement is uniquely defined
by the following loop, which should always be used as a source of
symmetry information in preference to the above space-group names.
They are only intended as comments.
;
_shelx_estimated_absorpt_t_min 0.966
_shelx_estimated_absorpt_t_max 0.969

loop_
_space_group_symop_operation_xyz
'x, y, z'
'-x+1/2, y+1/2, -z+1/2'
'-x, -y, -z'
'x-1/2, -y-1/2, z-1/2'

loop_
_atom_site_label
_atom_site_type_symbol
_atom_site_fract_x
_atom_site_fract_y
_atom_site_fract_z
_atom_site_U_iso_or_equiv
_atom_site_adp_type
_atom_site_occupancy
_atom_site_site_symmetry_order
_atom_site_calc_flag
_atom_site_refinement_flags_posn
_atom_site_refinement_flags_adp
C1 C 0.2004(4) 0.9086(2) -0.06698(19) 0.0454(9) Uani 1 1 d . .
C2 C 0.2231(5) 0.9081(2) -0.1392(2) 0.0553(11) Uani 1 1 d . .
H2 H 0.1495 0.9054 -0.1721 0.066 Uiso 1 1 calc R U
C3 C 0.3584(5) 0.9119(2) -0.1599(2) 0.0629(12) Uani 1 1 d . .
H3 H 0.3766 0.9117 -0.2078 0.075 Uiso 1 1 calc R U
C4 C 0.4699(5) 0.9160(2) -0.1106(2) 0.0565(11) Uani 1 1 d . .
H4 H 0.5603 0.9187 -0.1264 0.068 Uiso 1 1 calc R U
C5 C 0.4481(4) 0.9161(2) -0.0397(2) 0.0495(10) Uani 1 1 d . .
H5 H 0.5227 0.9187 -0.0075 0.059 Uiso 1 1 calc R U
C6 C 0.3120(4) 0.91213(19) -0.01641(19) 0.0419(9) Uani 1 1 d . .
C7 C 0.2511(4) 0.90690(19) 0.05172(18) 0.0393(9) Uani 1 1 d . .
C8 C 0.1112(4) 0.89950(19) 0.04101(18) 0.0388(9) Uani 1 1 d . .
C9 C 0.0071(3) 0.88423(19) 0.09633(18) 0.0391(9) Uani 1 1 d . .
H9 H -0.0540 0.9279 0.1014 0.047 Uiso 1 1 calc R U
C10 C -0.0774(4) 0.8163(2) 0.07150(18) 0.0426(9) Uani 1 1 d . .
C11 C -0.2693(5) 0.7777(3) -0.0016(3) 0.0706(13) Uani 1 1 d . .
H11A H -0.3670 0.7910 -0.0011 0.085 Uiso 1 1 calc R U
H11B H -0.2566 0.7310 0.0243 0.085 Uiso 1 1 calc R U
C12 C -0.2267(7) 0.7673(4) -0.0755(3) 0.110(2) Uani 1 1 d . .
H12A H -0.2386 0.8137 -0.1009 0.166 Uiso 1 1 calc R U
H12B H -0.2831 0.7290 -0.0977 0.166 Uiso 1 1 calc R U
H12C H -0.1308 0.7525 -0.0758 0.166 Uiso 1 1 calc R U
C13 C 0.3240(3) 0.90382(19) 0.12244(17) 0.0380(9) Uani 1 1 d . .
H13 H 0.3872 0.9470 0.1252 0.046 Uiso 1 1 calc R U
C14 C 0.4113(3) 0.8342(2) 0.13282(17) 0.0383(9) Uani 1 1 d . .
C15 C 0.3660(4) 0.7645(2) 0.1083(2) 0.0475(10) Uani 1 1 d . .
H15 H 0.2810 0.7613 0.0839 0.057 Uiso 1 1 calc R U
C16 C 0.4434(5) 0.6995(2) 0.1191(2) 0.0613(11) Uani 1 1 d . .
H16 H 0.4120 0.6531 0.1025 0.074 Uiso 1 1 calc R U
C17 C 0.5709(5) 0.7069(3) 0.1561(2) 0.0666(13) Uani 1 1 d . .
C18 C 0.6204(4) 0.7746(3) 0.1784(2) 0.0726(14) Uani 1 1 d . .
H18 H 0.7072 0.7784 0.2011 0.087 Uiso 1 1 calc R U
C19 C 0.5400(4) 0.8371(2) 0.1669(2) 0.0565(11) Uani 1 1 d . .
H19 H 0.5733 0.8835 0.1827 0.068 Uiso 1 1 calc R U
C20 C 0.2860(3) 0.8983(2) 0.25247(19) 0.0432(9) Uani 1 1 d . .
C21 C 0.3350(3) 0.9700(2) 0.28467(18) 0.0434(9) Uani 1 1 d . .
C22 C 0.4272(4) 0.9821(3) 0.3403(2) 0.0610(12) Uani 1 1 d . .
H22 H 0.4708 0.9423 0.3640 0.073 Uiso 1 1 calc R U
C23 C 0.4522(5) 1.0566(3) 0.3594(3) 0.0766(15) Uani 1 1 d . .
H23 H 0.5136 1.0667 0.3970 0.092 Uiso 1 1 calc R U
C24 C 0.3895(5) 1.1152(3) 0.3248(3) 0.0732(13) Uani 1 1 d . .
H24 H 0.4089 1.1642 0.3393 0.088 Uiso 1 1 calc R U
C25 C 0.2979(4) 1.1032(2) 0.2685(2) 0.0579(11) Uani 1 1 d . .
H25 H 0.2545 1.1431 0.2450 0.069 Uiso 1 1 calc R U
C26 C 0.2730(4) 1.0292(2) 0.24830(19) 0.0451(9) Uani 1 1 d . .
C27 C 0.1888(4) 1.0006(2) 0.18762(19) 0.0407(9) Uani 1 1 d . .
C28 C 0.2137(3) 0.91493(18) 0.18168(17) 0.0358(8) Uani 1 1 d . .
C29 C 0.0825(3) 0.86642(19) 0.16771(17) 0.0347(8) Uani 1 1 d . .
H29 H 0.1159 0.8145 0.1637 0.042 Uiso 1 1 calc R U
C30 C -0.0165(3) 0.86608(19) 0.22807(17) 0.0364(8) Uani 1 1 d . .
C31 C -0.0254(4) 0.8040(2) 0.27313(19) 0.0445(9) Uani 1 1 d . .
H31 H 0.0317 0.7627 0.2657 0.053 Uiso 1 1 calc R U
C32 C -0.1152(4) 0.8018(2) 0.32774(19) 0.0483(10) Uani 1 1 d . .
H32 H -0.1182 0.7593 0.3564 0.058 Uiso 1 1 calc R U
C33 C -0.2011(4) 0.8620(2) 0.34058(19) 0.0479(10) Uani 1 1 d . .
C34 C -0.3020(7) 0.8048(4) 0.4399(3) 0.112(2) Uani 1 1 d . .
H34A H -0.3267 0.7602 0.4139 0.168 Uiso 1 1 calc R U
H34B H -0.3712 0.8148 0.4741 0.168 Uiso 1 1 calc R U
H34C H -0.2134 0.7977 0.4636 0.168 Uiso 1 1 calc R U
C35 C -0.1956(4) 0.9246(2) 0.2969(2) 0.0555(11) Uani 1 1 d . .
H35 H -0.2537 0.9654 0.3044 0.067 Uiso 1 1 calc R U
C36 C -0.1039(4) 0.9262(2) 0.2421(2) 0.0505(10) Uani 1 1 d . .
H36 H -0.1007 0.9689 0.2138 0.061 Uiso 1 1 calc R U
Cl1 Cl 0.67162(18) 0.62571(9) 0.16897(8) 0.1226(7) Uani 1 1 d . .
N1 N 0.0794(3) 0.90111(17) -0.03091(15) 0.0469(8) Uani 1 1 d . .
H1 H -0.0028 0.8979 -0.0498 0.056 Uiso 1 1 calc R U
O1 O -0.0459(3) 0.75230(16) 0.08325(16) 0.0689(9) Uani 1 1 d . .
O2 O -0.1870(3) 0.83657(15) 0.03207(13) 0.0548(7) Uani 1 1 d . .
O3 O 0.2998(3) 0.83567(16) 0.27826(14) 0.0569(8) Uani 1 1 d . .
O4 O 0.1162(3) 1.03861(13) 0.14779(14) 0.0533(7) Uani 1 1 d . .
O5 O -0.2943(3) 0.86604(17) 0.39312(16) 0.0717(9) Uani 1 1 d . .

loop_
_atom_site_aniso_label
_atom_site_aniso_U_11
_atom_site_aniso_U_22
_atom_site_aniso_U_33
_atom_site_aniso_U_23
_atom_site_aniso_U_13
_atom_site_aniso_U_12
C1 0.057(2) 0.038(2) 0.041(2) 0.0063(17) 0.007(2) 0.0049(18)
C2 0.074(3) 0.056(3) 0.036(2) 0.0113(18) 0.005(2) 0.010(2)
C3 0.088(3) 0.056(3) 0.046(2) 0.010(2) 0.022(3) 0.007(2)
C4 0.066(3) 0.049(3) 0.056(3) 0.007(2) 0.024(2) -0.003(2)
C5 0.053(2) 0.040(2) 0.055(3) 0.0004(18) 0.011(2) -0.0037(18)
C6 0.051(2) 0.033(2) 0.042(2) 0.0063(16) 0.0055(19) 0.0000(17)
C7 0.045(2) 0.034(2) 0.039(2) 0.0076(15) 0.0060(17) 0.0034(16)
C8 0.046(2) 0.038(2) 0.032(2) 0.0065(15) -0.0027(17) 0.0056(16)
C9 0.0361(19) 0.042(2) 0.039(2) 0.0021(16) -0.0019(16) 0.0019(16)
C10 0.042(2) 0.049(3) 0.036(2) 0.0031(17) -0.0027(17) 0.0022(18)
C11 0.065(3) 0.068(3) 0.076(3) -0.008(2) -0.027(2) -0.005(2)
C12 0.135(5) 0.133(5) 0.063(3) -0.028(3) -0.005(3) -0.019(4)
C13 0.0383(19) 0.036(2) 0.040(2) -0.0017(16) 0.0040(16) -0.0064(16)
C14 0.0355(19) 0.048(2) 0.0318(19) -0.0027(16) 0.0008(16) 0.0006(16)
C15 0.040(2) 0.052(3) 0.050(2) -0.0002(19) 0.0003(17) 0.0010(19)
C16 0.065(3) 0.053(3) 0.066(3) 0.004(2) 0.007(2) 0.010(2)
C17 0.071(3) 0.081(3) 0.049(3) 0.017(2) 0.010(2) 0.036(3)
C18 0.048(3) 0.107(4) 0.062(3) -0.014(3) -0.013(2) 0.024(3)
C19 0.041(2) 0.074(3) 0.054(3) -0.016(2) -0.0105(19) 0.004(2)
C20 0.037(2) 0.052(2) 0.041(2) 0.0069(19) 0.0043(17) 0.0043(17)
C21 0.0357(19) 0.058(3) 0.036(2) -0.0040(18) 0.0039(17) -0.0036(18)
C22 0.053(2) 0.080(3) 0.049(3) -0.006(2) -0.006(2) -0.002(2)
C23 0.063(3) 0.111(4) 0.056(3) -0.021(3) -0.011(2) -0.021(3)
C24 0.075(3) 0.077(3) 0.069(3) -0.025(3) 0.005(3) -0.023(3)
C25 0.060(3) 0.060(3) 0.055(3) -0.017(2) 0.012(2) -0.007(2)
C26 0.042(2) 0.049(2) 0.044(2) -0.0065(18) 0.0072(18) -0.0062(18)
C27 0.0366(19) 0.046(2) 0.040(2) 0.0016(17) 0.0068(17) -0.0035(17)
C28 0.0396(19) 0.0327(19) 0.0349(19) 0.0023(15) -0.0013(16) -0.0006(15)
C29 0.0360(18) 0.0353(19) 0.0329(19) 0.0030(15) 0.0018(16) 0.0015(15)
C30 0.0376(19) 0.036(2) 0.035(2) 0.0035(15) -0.0034(16) -0.0007(16)
C31 0.048(2) 0.040(2) 0.045(2) 0.0067(17) -0.0015(19) 0.0045(17)
C32 0.054(2) 0.050(2) 0.041(2) 0.0164(18) 0.0060(19) -0.003(2)
C33 0.046(2) 0.058(3) 0.041(2) 0.0058(19) 0.0092(19) -0.001(2)
C34 0.130(5) 0.117(5) 0.094(4) 0.043(4) 0.060(4) 0.020(4)
C35 0.060(3) 0.044(2) 0.063(3) 0.005(2) 0.018(2) 0.0125(19)
C36 0.059(2) 0.039(2) 0.054(3) 0.0138(18) 0.014(2) 0.0059(19)
Cl1 0.1484(15) 0.1215(13) 0.0979(11) 0.0269(9) 0.0025(10) 0.0877(11)
N1 0.0457(18) 0.059(2) 0.0359(18) 0.0065(14) -0.0033(15) 0.0033(15)
O1 0.077(2) 0.0453(18) 0.082(2) 0.0018(15) -0.0290(16) -0.0005(15)
O2 0.0487(15) 0.0615(18) 0.0531(16) -0.0023(13) -0.0172(13) 0.0024(13)
O3 0.0591(17) 0.0596(19) 0.0515(17) 0.0162(14) -0.0061(13) 0.0050(14)
O4 0.0585(16) 0.0446(16) 0.0561(17) 0.0099(13) -0.0088(14) 0.0057(13)
O5 0.077(2) 0.078(2) 0.0624(19) 0.0151(16) 0.0290(17) 0.0077(16)

loop_
_atom_type_symbol
_atom_type_description
_atom_type_scat_dispersion_real
_atom_type_scat_dispersion_imag
_atom_type_scat_source
C C 0.0033 0.0016 'International Tables Vol C Tables 4.2.6.8 and 6.1.1.4'
H H 0.0000 0.0000 'International Tables Vol C Tables 4.2.6.8 and 6.1.1.4'
N N 0.0061 0.0033 'International Tables Vol C Tables 4.2.6.8 and 6.1.1.4'
O O 0.0106 0.0060 'International Tables Vol C Tables 4.2.6.8 and 6.1.1.4'
Cl Cl 0.1484 0.1585 'International Tables Vol C Tables 4.2.6.8 and 6.1.1.4'

loop_
_geom_angle_atom_site_label_1
_geom_angle_atom_site_label_2
_geom_angle_atom_site_label_3
_geom_angle
N1 C1 C2 130.4(4)
N1 C1 C6 107.7(3)
C2 C1 C6 121.7(4)
C3 C2 C1 117.3(4)
C3 C2 H2 121.3
C1 C2 H2 121.3
C2 C3 C4 121.6(4)
C2 C3 H3 119.2
C4 C3 H3 119.2
C5 C4 C3 121.2(4)
C5 C4 H4 119.4
C3 C4 H4 119.4
C4 C5 C6 119.0(4)
C4 C5 H5 120.5
C6 C5 H5 120.5
C5 C6 C1 119.1(3)
C5 C6 C7 134.4(3)
C1 C6 C7 106.4(3)
C8 C7 C6 107.5(3)
C8 C7 C13 124.4(3)
C6 C7 C13 127.9(3)
C7 C8 N1 109.4(3)
C7 C8 C9 126.4(3)
N1 C8 C9 124.0(3)
C8 C9 C10 106.9(3)
C8 C9 C29 110.0(3)
C10 C9 C29 109.9(3)
C8 C9 H9 110.0
C10 C9 H9 110.0
C29 C9 H9 110.0
O1 C10 O2 123.8(3)
O1 C10 C9 124.5(3)
O2 C10 C9 111.5(3)
O2 C11 C12 110.0(4)
O2 C11 H11A 109.7
C12 C11 H11A 109.7
O2 C11 H11B 109.7
C12 C11 H11B 109.7
H11A C11 H11B 108.2
C11 C12 H12A 109.5
C11 C12 H12B 109.5
H12A C12 H12B 109.5
C11 C12 H12C 109.5
H12A C12 H12C 109.5
H12B C12 H12C 109.5
C7 C13 C14 113.1(3)
C7 C13 C28 109.0(3)
C14 C13 C28 113.2(3)
C7 C13 H13 107.1
C14 C13 H13 107.1
C28 C13 H13 107.1
C19 C14 C15 117.3(3)
C19 C14 C13 121.3(3)
C15 C14 C13 121.4(3)
C16 C15 C14 122.2(3)
C16 C15 H15 118.9
C14 C15 H15 118.9
C15 C16 C17 117.1(4)
C15 C16 H16 121.5
C17 C16 H16 121.5
C18 C17 C16 122.2(4)
C18 C17 Cl1 120.0(4)
C16 C17 Cl1 117.8(4)
C17 C18 C19 118.6(4)
C17 C18 H18 120.7
C19 C18 H18 120.7
C18 C19 C14 122.6(4)
C18 C19 H19 118.7
C14 C19 H19 118.7
O3 C20 C21 126.1(3)
O3 C20 C28 124.9(3)
C21 C20 C28 109.0(3)
C22 C21 C26 121.5(4)
C22 C21 C20 129.7(4)
C26 C21 C20 108.8(3)
C21 C22 C23 116.7(4)
C21 C22 H22 121.6
C23 C22 H22 121.6
C24 C23 C22 122.1(4)
C24 C23 H23 118.9
C22 C23 H23 118.9
C23 C24 C25 121.1(4)
C23 C24 H24 119.4
C25 C24 H24 119.4
C24 C25 C26 117.5(4)
C24 C25 H25 121.3
C26 C25 H25 121.3
C21 C26 C25 121.0(4)
C21 C26 C27 110.1(3)
C25 C26 C27 128.8(4)
O4 C27 C26 125.7(3)
O4 C27 C28 126.0(3)
C26 C27 C28 108.2(3)
C20 C28 C29 113.1(3)
C20 C28 C27 101.3(3)
C29 C28 C27 115.7(3)
C20 C28 C13 107.6(3)
C29 C28 C13 111.8(3)
C27 C28 C13 106.5(3)
C30 C29 C28 113.8(3)
C30 C29 C9 111.9(3)
C28 C29 C9 113.2(3)
C30 C29 H29 105.7
C28 C29 H29 105.7
C9 C29 H29 105.7
C36 C30 C31 116.1(3)
C36 C30 C29 122.7(3)
C31 C30 C29 121.1(3)
C32 C31 C30 122.4(3)
C32 C31 H31 118.8
C30 C31 H31 118.8
C31 C32 C33 120.5(3)
C31 C32 H32 119.8
C33 C32 H32 119.8
O5 C33 C32 125.6(3)
O5 C33 C35 115.6(3)
C32 C33 C35 118.8(3)
O5 C34 H34A 109.5
O5 C34 H34B 109.5
H34A C34 H34B 109.5
O5 C34 H34C 109.5
H34A C34 H34C 109.5
H34B C34 H34C 109.5
C36 C35 C33 120.1(4)
C36 C35 H35 120.0
C33 C35 H35 120.0
C35 C36 C30 122.1(3)
C35 C36 H36 119.0
C30 C36 H36 119.0
C1 N1 C8 109.0(3)
C1 N1 H1 125.5
C8 N1 H1 125.5
C10 O2 C11 117.9(3)
C33 O5 C34 117.9(4)

loop_
_geom_bond_atom_site_label_1
_geom_bond_atom_site_label_2
_geom_bond_distance
C1 N1 1.375(5)
C1 C2 1.393(5)
C1 C6 1.419(5)
C2 C3 1.374(6)
C2 H2 0.9300
C3 C4 1.404(6)
C3 H3 0.9300
C4 C5 1.365(5)
C4 H4 0.9300
C5 C6 1.397(5)
C5 H5 0.9300
C6 C7 1.438(5)
C7 C8 1.361(5)
C7 C13 1.494(5)
C8 N1 1.388(4)
C8 C9 1.498(5)
C9 C10 1.522(5)
C9 C29 1.548(4)
C9 H9 0.9800
C10 O1 1.195(4)
C10 O2 1.324(4)
C11 O2 1.449(5)
C11 C12 1.483(7)
C11 H11A 0.9700
C11 H11B 0.9700
C12 H12A 0.9600
C12 H12B 0.9600
C12 H12C 0.9600
C13 C14 1.505(5)
C13 C28 1.581(5)
C13 H13 0.9800
C14 C19 1.380(5)
C14 C15 1.388(5)
C15 C16 1.385(5)
C15 H15 0.9300
C16 C17 1.401(6)
C16 H16 0.9300
C17 C18 1.357(6)
C17 Cl1 1.751(4)
C18 C19 1.368(6)
C18 H18 0.9300
C19 H19 0.9300
C20 O3 1.220(4)
C20 C21 1.484(5)
C20 C28 1.521(5)
C21 C22 1.374(5)
C21 C26 1.382(5)
C22 C23 1.392(6)
C22 H22 0.9300
C23 C24 1.361(7)
C23 H23 0.9300
C24 C25 1.379(6)
C24 H24 0.9300
C25 C26 1.387(5)
C25 H25 0.9300
C26 C27 1.477(5)
C27 O4 1.217(4)
C27 C28 1.546(5)
C28 C29 1.545(5)
C29 C30 1.512(5)
C29 H29 0.9800
C30 C36 1.391(5)
C30 C31 1.399(5)
C31 C32 1.369(5)
C31 H31 0.9300
C32 C33 1.378(5)
C32 H32 0.9300
C33 O5 1.363(4)
C33 C35 1.389(5)
C34 O5 1.406(6)
C34 H34A 0.9600
C34 H34B 0.9600
C34 H34C 0.9600
C35 C36 1.383(5)
C35 H35 0.9300
C36 H36 0.9300
N1 H1 0.8600

loop_
_geom_hbond_atom_site_label_D
_geom_hbond_atom_site_label_H
_geom_hbond_atom_site_label_A
_geom_hbond_distance_DH
_geom_hbond_distance_HA
_geom_hbond_distance_DA
_geom_hbond_angle_DHA
_geom_hbond_site_symmetry_A
N1 H1 O2 0.86 2.63 3.083(4) 114.1 .
N1 H1 O4 0.86 2.40 3.056(4) 132.9 3_575
